data_7703888
loop_
_publ_author_name
'Gyton, Matthew R.'
'Leverett, Anthony R.'
'Cole, Marcus L.'
'McKay, Alasdair I.'

_publ_section_title
;
 Bulky bis(aryl)triazenides: just aspiring amidinates? A structural and
 spectroscopic study.
;
_journal_issue 17
_journal_name_full 'Dalton transactions (Cambridge, England : 2003)'
_journal_page_first 5653
_journal_page_last 5661
_journal_paper_doi 10.1039/d0dt00285b
_journal_volume 49
_journal_year 2020
_chemical_formula_moiety '0.5(C64 H108 N6 Na2 O8)'
_chemical_formula_sum 'C32 H54 N3 Na O4'
_chemical_formula_weight 567.77
_chemical_name_systematic '[Na(DME)2(N3Dipp2)]'
_chemical_properties_physical Air-sensitive,Moisture-sensitive,Oxygen-sensitive
_space_group_crystal_system monoclinic
_space_group_IT_number 14
_space_group_name_Hall '-P 2yn'
_space_group_name_H-M_alt 'P 1 21/n 1'
_atom_sites_solution_hydrogens geom
_atom_sites_solution_primary dual
_audit_creation_date 2019-12-08
_audit_creation_method
;
Olex2 1.2
(compiled 2018.05.29 svn.r3508 for OlexSys, GUI svn.r5506)
;
_audit_update_record
;
2019-12-14 deposited with the CCDC.	2020-03-31 downloaded from the CCDC.
;
_cell_angle_alpha 90
_cell_angle_beta 105.340(4)
_cell_angle_gamma 90
_cell_formula_units_Z 8
_cell_length_a 20.0231(15)
_cell_length_b 10.9042(8)
_cell_length_c 33.135(3)
_cell_measurement_reflns_used 1886
_cell_measurement_temperature 150(2)
_cell_measurement_theta_max 18.005
_cell_measurement_theta_min 2.550
_cell_volume 6976.8(10)
_computing_cell_refinement 'SAINT V8.32B (?, 2016)'
_computing_data_reduction 'SAINT V8.32B (?, 2016)'
_computing_molecular_graphics 'Olex2 (Dolomanov et al., 2009)'
_computing_publication_material 'Olex2 (Dolomanov et al., 2009)'
_computing_structure_refinement 'ShelXL (Sheldrick, 2015)'
_computing_structure_solution 'ShelXT (Sheldrick, 2015)'
_diffrn_ambient_temperature 149.99
_diffrn_measured_fraction_theta_full 0.999
_diffrn_measured_fraction_theta_max 0.999
_diffrn_measurement_device_type 'Bruker APEX-II CCD'
_diffrn_measurement_method '\f and \w scans'
_diffrn_radiation_type MoK\a
_diffrn_radiation_wavelength 0.71073
_diffrn_reflns_av_R_equivalents 0.1518
_diffrn_reflns_av_unetI/netI 0.1665
_diffrn_reflns_Laue_measured_fraction_full 0.999
_diffrn_reflns_Laue_measured_fraction_max 0.999
_diffrn_reflns_limit_h_max 23
_diffrn_reflns_limit_h_min -16
_diffrn_reflns_limit_k_max 13
_diffrn_reflns_limit_k_min -13
_diffrn_reflns_limit_l_max 39
_diffrn_reflns_limit_l_min -39
_diffrn_reflns_number 51336
_diffrn_reflns_point_group_measured_fraction_full 0.999
_diffrn_reflns_point_group_measured_fraction_max 0.999
_diffrn_reflns_theta_full 25.123
_diffrn_reflns_theta_max 25.123
_diffrn_reflns_theta_min 1.078
_exptl_absorpt_coefficient_mu 0.081
_exptl_absorpt_correction_T_max 0.7453
_exptl_absorpt_correction_T_min 0.6721
_exptl_absorpt_correction_type multi-scan
_exptl_absorpt_process_details
'SADABS-2012/1 (Bruker,2012) was used for absorption correction. wR2(int) was 0.1563 before and 0.0671 after correction. The Ratio of minimum to maximum transmission is 0.9018. The \l/2 correction factor is 0.0015.'
_exptl_crystal_colour 'light yellow'
_exptl_crystal_colour_modifier light
_exptl_crystal_colour_primary yellow
_exptl_crystal_density_diffrn 1.081
_exptl_crystal_description plate
_exptl_crystal_F_000 2480
_exptl_crystal_size_max 0.18
_exptl_crystal_size_mid 0.1
_exptl_crystal_size_min 0.02
_refine_diff_density_max 0.312
_refine_diff_density_min -0.303
_refine_diff_density_rms 0.058
_refine_ls_extinction_coef 0.0017(3)
_refine_ls_extinction_expression Fc^*^=kFc[1+0.001xFc^2^\l^3^/sin(2\q)]^-1/4^
_refine_ls_extinction_method 'SHELXL-2018/3 (Sheldrick 2018)'
_refine_ls_goodness_of_fit_ref 0.978
_refine_ls_hydrogen_treatment constr
_refine_ls_matrix_type full
_refine_ls_number_parameters 860
_refine_ls_number_reflns 12438
_refine_ls_number_restraints 268
_refine_ls_restrained_S_all 0.974
_refine_ls_R_factor_all 0.2242
_refine_ls_R_factor_gt 0.0780
_refine_ls_shift/su_max 0.000
_refine_ls_shift/su_mean 0.000
_refine_ls_structure_factor_coef Fsqd
_refine_ls_weighting_details 'w=1/[\s^2^(Fo^2^)+(0.0970P)^2^] where P=(Fo^2^+2Fc^2^)/3'
_refine_ls_weighting_scheme calc
_refine_ls_wR_factor_gt 0.1772
_refine_ls_wR_factor_ref 0.2454
_reflns_Friedel_coverage 0.000
_reflns_number_gt 4571
_reflns_number_total 12438
_reflns_threshold_expression 'I > 2\s(I)'
_cod_data_source_file d0dt00285b2.cif
_cod_data_source_block 6(dme)2
_cod_depositor_comments 'Adding full bibliography for 7703878--7703902.cif.'
_cod_original_cell_volume 6976.8(9)
_cod_database_code 7703888
_shelx_shelxl_version_number 2018/3
_shelx_space_group_comment
;
The symmetry employed for this shelxl refinement is uniquely defined
by the following loop, which should always be used as a source of
symmetry information in preference to the above space-group names.
They are only intended as comments.
;
_shelx_estimated_absorpt_t_max 0.998
_shelx_estimated_absorpt_t_min 0.986
_olex2_refinement_description
;
1. Fixed Uiso
 At 1.2 times of:
  All C(H) groups, All C(H,H) groups
 At 1.5 times of:
  All C(H,H,H) groups
2. Restrained distances
 C64A-C63A = C62A-C61A
 2.394 with sigma of 0.04
 C63A-O7A = O8A-C62A
 2.412 with sigma of 0.04
 C61-C62 = C63-C64
 2.394 with sigma of 0.04
 C62-O8 = O7-C63
 2.412 with sigma of 0.04
 C57-C58 = C59-C60
 2.394 with sigma of 0.04
 C58-O6 = O5-C59
 2.412 with sigma of 0.04
 C57A-C58A = C59A-C60A
 2.394 with sigma of 0.04
 C58A-O6A = O5A-C59A
 2.412 with sigma of 0.04
 O8A-C64A \\sim O7A-C61A \\sim O8A-C63A \\sim O7A-C62A
 with sigma of 0.02
 O7-C61 \\sim O8-C64 \\sim O7-C62 \\sim O8-C63
 with sigma of 0.02
 O5-C57 \\sim O6-C60 \\sim O5-C58 \\sim O6-C59
 with sigma of 0.02
 O5A-C57A \\sim O6A-C60A \\sim O5A-C58A \\sim O6A-C59A
 with sigma of 0.02
3. Uiso/Uaniso restraints and constraints
C64A \\sim C63A \\sim C62A \\sim C61A \\sim O7A \\sim O8A: within 2A with sigma
of 0.01 and sigma for terminal atoms of 0.02
C61 \\sim C62 \\sim C63 \\sim C64 \\sim O8 \\sim O7: within 2A with sigma of
0.01 and sigma for terminal atoms of 0.02
C57 \\sim C58 \\sim C59 \\sim C60 \\sim O6 \\sim O5: within 2A with sigma of
0.04 and sigma for terminal atoms of 0.08
C57A \\sim C58A \\sim C59A \\sim C60A \\sim O6A \\sim O5A: within 2A with sigma
of 0.04 and sigma for terminal atoms of 0.08
4. Rigid body (RIGU) restrains
 C64A, C63A, C62A, C61A, O7A, O8A
 with sigma for 1-2 distances of 0.002 and sigma for 1-3 distances of 0.002
 C61, C62, C63, C64, O8, O7
 with sigma for 1-2 distances of 0.002 and sigma for 1-3 distances of 0.002
 C57, C58, C59, C60, O6, O5
 with sigma for 1-2 distances of 0.004 and sigma for 1-3 distances of 0.004
 C57A, C58A, C59A, C60A, O6A, O5A
 with sigma for 1-2 distances of 0.004 and sigma for 1-3 distances of 0.004
5. Others
 Sof(O8A)=Sof(O7A)=Sof(C64A)=Sof(H0AA)=Sof(H0AB)=Sof(H0AC)=Sof(C63A)=Sof(H1AA)=
 Sof(H1AB)=Sof(C62A)=Sof(H1BA)=Sof(H1BB)=Sof(C61A)=Sof(H1CA)=Sof(H1CB)=
 Sof(H1CC)=1-FVAR(1)
 Sof(O7)=Sof(O8)=Sof(C61)=Sof(H1DA)=Sof(H1DB)=Sof(H1DC)=Sof(C62)=Sof(H1EA)=
 Sof(H1EB)=Sof(C63)=Sof(H1FA)=Sof(H1FB)=Sof(C64)=Sof(H1GA)=Sof(H1GB)=Sof(H1GC)=
 FVAR(1)
 Sof(O5A)=Sof(O6A)=Sof(C57A)=Sof(H1LA)=Sof(H1LB)=Sof(H1LC)=Sof(C58A)=Sof(H1MA)=
 Sof(H1MB)=Sof(C59A)=Sof(H1NA)=Sof(H1NB)=Sof(C60A)=Sof(H1OA)=Sof(H1OB)=
 Sof(H1OC)=1-FVAR(2)
 Sof(O5)=Sof(O6)=Sof(C57)=Sof(H57A)=Sof(H57B)=Sof(H57C)=Sof(C58)=Sof(H58A)=
 Sof(H58B)=Sof(C59)=Sof(H59A)=Sof(H59B)=Sof(C60)=Sof(H60A)=Sof(H60B)=Sof(H60C)=
 FVAR(2)
6.a Ternary CH refined with riding coordinates:
 C22(H22), C19(H19), C10(H10), C7(H7), C39(H39), C51(H51), C42(H42), C54(H54)
6.b Secondary CH2 refined with riding coordinates:
 C26(H26A,H26B), C27(H27A,H27B), C31(H31A,H31B), C30(H30A,H30B), C63A(H1AA,
 H1AB), C62A(H1BA,H1BB), C62(H1EA,H1EB), C63(H1FA,H1FB), C58(H58A,H58B),
 C59(H59A,H59B), C58A(H1MA,H1MB), C59A(H1NA,H1NB)
6.c Aromatic/amide H refined with riding coordinates:
 C3(H3), C4(H4), C15(H15), C5(H5), C17(H17), C16(H16), C35(H35), C47(H47),
 C37(H37), C36(H36), C49(H49), C48(H48)
6.d Idealised Me refined as rotating group:
 C21(H21A,H21B,H21C), C11(H11A,H11B,H11C), C24(H24A,H24B,H24C), C20(H20A,H20B,
 H20C), C23(H23A,H23B,H23C), C8(H8A,H8B,H8C), C9(H9A,H9B,H9C), C12(H12A,H12B,
 H12C), C28(H28A,H28B,H28C), C25(H25A,H25B,H25C), C32(H32A,H32B,H32C), C29(H29A,
 H29B,H29C), C41(H41A,H41B,H41C), C43(H43A,H43B,H43C), C40(H40A,H40B,H40C),
 C44(H44A,H44B,H44C), C56(H56A,H56B,H56C), C55(H55A,H55B,H55C), C52(H52A,H52B,
 H52C), C53(H53A,H53B,H53C), C64A(H0AA,H0AB,H0AC), C61A(H1CA,H1CB,H1CC),
 C61(H1DA,H1DB,H1DC), C64(H1GA,H1GB,H1GC), C57(H57A,H57B,H57C), C60(H60A,H60B,
 H60C), C57A(H1LA,H1LB,H1LC), C60A(H1OA,H1OB,H1OC)
;
_olex2_submission_special_instructions 'No special instructions were received'

loop_
_space_group_symop_operation_xyz
'x, y, z'
'-x+1/2, y+1/2, -z+1/2'
'-x, -y, -z'
'x-1/2, -y-1/2, z-1/2'

loop_
_atom_site_label
_atom_site_type_symbol
_atom_site_fract_x
_atom_site_fract_y
_atom_site_fract_z
_atom_site_U_iso_or_equiv
_atom_site_adp_type
_atom_site_occupancy
_atom_site_site_symmetry_order
_atom_site_calc_flag
_atom_site_refinement_flags_posn
_atom_site_refinement_flags_adp
_atom_site_refinement_flags_occupancy
_atom_site_disorder_assembly
_atom_site_disorder_group
Na2 Na 0.52047(8) 0.51514(15) 0.11221(6) 0.0478(5) Uani 1 1 d . . . . .
Na1 Na 0.47283(8) 0.44700(15) 0.38047(5) 0.0429(5) Uani 1 1 d . . . . .
N1 N 0.37243(17) 0.5626(3) 0.39423(12) 0.0397(9) Uani 1 1 d . . . . .
C14 C 0.3558(2) 0.7206(4) 0.28037(14) 0.0386(12) Uani 1 1 d . . . . .
C13 C 0.4157(2) 0.7108(4) 0.31358(14) 0.0353(11) Uani 1 1 d . . . . .
C1 C 0.3227(2) 0.5879(4) 0.41670(14) 0.0374(11) Uani 1 1 d . . . . .
C18 C 0.4755(2) 0.7782(4) 0.31321(15) 0.0418(12) Uani 1 1 d . . . . .
C2 C 0.2830(2) 0.4870(4) 0.42328(14) 0.0431(12) Uani 1 1 d . . . . .
C6 C 0.3142(2) 0.7029(4) 0.43396(15) 0.0431(12) Uani 1 1 d . . . . .
C3 C 0.2351(2) 0.5041(5) 0.44642(15) 0.0528(14) Uani 1 1 d . . . . .
H3 H 0.208459 0.436412 0.451403 0.063 Uiso 1 1 calc R . . . .
C22 C 0.5414(2) 0.7656(5) 0.34833(17) 0.0553(14) Uani 1 1 d . . . . .
H22 H 0.539731 0.684041 0.361830 0.066 Uiso 1 1 calc R . . . .
C4 C 0.2256(2) 0.6163(6) 0.46205(16) 0.0604(15) Uani 1 1 d . . . . .
H4 H 0.191580 0.626453 0.477016 0.072 Uiso 1 1 calc R . . . .
C19 C 0.2932(2) 0.6360(4) 0.27587(15) 0.0466(13) Uani 1 1 d . . . . .
H19 H 0.308106 0.566611 0.295991 0.056 Uiso 1 1 calc R . . . .
C15 C 0.3551(2) 0.8057(4) 0.24953(16) 0.0518(14) Uani 1 1 d . . . . .
H15 H 0.313967 0.815630 0.227549 0.062 Uiso 1 1 calc R . . . .
C10 C 0.3591(3) 0.8137(4) 0.43087(16) 0.0533(13) Uani 1 1 d . . . . .
H10 H 0.399768 0.783601 0.421541 0.064 Uiso 1 1 calc R . . . .
C7 C 0.2901(3) 0.3640(4) 0.40394(16) 0.0562(14) Uani 1 1 d . . . . .
H7 H 0.337576 0.360022 0.399602 0.067 Uiso 1 1 calc R . . . .
C21 C 0.2682(2) 0.5809(5) 0.23231(16) 0.0616(15) Uani 1 1 d . . . . .
H21A H 0.250427 0.646272 0.212009 0.092 Uiso 1 1 calc GR . . . .
H21B H 0.231202 0.521653 0.231855 0.092 Uiso 1 1 calc GR . . . .
H21C H 0.306788 0.539356 0.225006 0.092 Uiso 1 1 calc GR . . . .
C5 C 0.2650(3) 0.7154(5) 0.45639(16) 0.0542(14) Uani 1 1 d . . . . .
H5 H 0.258398 0.792777 0.467933 0.065 Uiso 1 1 calc R . . . .
C17 C 0.4718(3) 0.8605(4) 0.28081(17) 0.0589(15) Uani 1 1 d . . . . .
H17 H 0.511677 0.906944 0.280225 0.071 Uiso 1 1 calc R . . . .
C16 C 0.4116(3) 0.8765(5) 0.24942(17) 0.0649(16) Uani 1 1 d . . . . .
H16 H 0.409390 0.935609 0.228048 0.078 Uiso 1 1 calc R . . . .
C11 C 0.3868(3) 0.8775(5) 0.47316(19) 0.084(2) Uani 1 1 d . . . . .
H11A H 0.348793 0.919875 0.480844 0.127 Uiso 1 1 calc GR . . . .
H11B H 0.422365 0.937246 0.471116 0.127 Uiso 1 1 calc GR . . . .
H11C H 0.407063 0.816377 0.494573 0.127 Uiso 1 1 calc GR . . . .
C24 C 0.5442(3) 0.8642(6) 0.3818(2) 0.101(2) Uani 1 1 d . . . . .
H24A H 0.550184 0.945028 0.370333 0.152 Uiso 1 1 calc GR . . . .
H24B H 0.583171 0.847538 0.406165 0.152 Uiso 1 1 calc GR . . . .
H24C H 0.500881 0.863013 0.390357 0.152 Uiso 1 1 calc GR . . . .
C20 C 0.2339(2) 0.7013(5) 0.28753(19) 0.0744(18) Uani 1 1 d . . . . .
H20A H 0.249163 0.728892 0.316678 0.112 Uiso 1 1 calc GR . . . .
H20B H 0.194749 0.644885 0.284255 0.112 Uiso 1 1 calc GR . . . .
H20C H 0.219554 0.772389 0.269166 0.112 Uiso 1 1 calc GR . . . .
C23 C 0.6073(3) 0.7699(7) 0.3345(2) 0.106(3) Uani 1 1 d . . . . .
H23A H 0.606366 0.705263 0.313861 0.159 Uiso 1 1 calc GR . . . .
H23B H 0.647049 0.757307 0.358800 0.159 Uiso 1 1 calc GR . . . .
H23C H 0.611306 0.850059 0.321988 0.159 Uiso 1 1 calc GR . . . .
C8 C 0.2825(4) 0.2552(5) 0.4314(2) 0.096(2) Uani 1 1 d . . . . .
H8A H 0.318330 0.259681 0.458053 0.144 Uiso 1 1 calc GR . . . .
H8B H 0.287689 0.178558 0.417083 0.144 Uiso 1 1 calc GR . . . .
H8C H 0.236674 0.257419 0.436772 0.144 Uiso 1 1 calc GR . . . .
C9 C 0.2394(4) 0.3549(6) 0.36184(19) 0.119(3) Uani 1 1 d . . . . .
H9A H 0.192189 0.353107 0.365159 0.179 Uiso 1 1 calc GR . . . .
H9B H 0.248121 0.279661 0.347908 0.179 Uiso 1 1 calc GR . . . .
H9C H 0.244631 0.426102 0.344878 0.179 Uiso 1 1 calc GR . . . .
C12 C 0.3204(3) 0.9052(5) 0.39864(19) 0.0853(19) Uani 1 1 d . . . . .
H12A H 0.306072 0.865570 0.371157 0.128 Uiso 1 1 calc GR . . . .
H12B H 0.350762 0.974783 0.397345 0.128 Uiso 1 1 calc GR . . . .
H12C H 0.279384 0.934504 0.406591 0.128 Uiso 1 1 calc GR . . . .
N2 N 0.37109(17) 0.6447(3) 0.36560(12) 0.0387(9) Uani 1 1 d . . . . .
N3 N 0.42182(17) 0.6275(3) 0.34691(12) 0.0407(10) Uani 1 1 d . . . . .
O2 O 0.54058(15) 0.5057(3) 0.44967(10) 0.0599(10) Uani 1 1 d . . . . .
O1 O 0.59660(16) 0.4303(4) 0.38683(12) 0.0686(11) Uani 1 1 d . . . . .
C28 C 0.5220(3) 0.6105(5) 0.46987(19) 0.0842(19) Uani 1 1 d . . . . .
H28A H 0.538397 0.684762 0.458824 0.126 Uiso 1 1 calc GR . . . .
H28B H 0.543354 0.604993 0.500054 0.126 Uiso 1 1 calc GR . . . .
H28C H 0.471546 0.613986 0.464642 0.126 Uiso 1 1 calc GR . . . .
C26 C 0.6324(3) 0.4250(7) 0.4280(2) 0.088(2) Uani 1 1 d . . . . .
H26A H 0.682015 0.439061 0.429876 0.106 Uiso 1 1 calc R . . . .
H26B H 0.628268 0.340608 0.438124 0.106 Uiso 1 1 calc R . . . .
C27 C 0.6131(3) 0.5059(7) 0.4552(2) 0.094(2) Uani 1 1 d . . . . .
H27A H 0.628330 0.589742 0.450352 0.113 Uiso 1 1 calc R . . . .
H27B H 0.636497 0.482732 0.484416 0.113 Uiso 1 1 calc R . . . .
C25 C 0.6203(3) 0.3724(7) 0.3571(2) 0.125(3) Uani 1 1 d . . . . .
H25A H 0.609926 0.284640 0.357365 0.187 Uiso 1 1 calc GR . . . .
H25B H 0.670530 0.384000 0.363029 0.187 Uiso 1 1 calc GR . . . .
H25C H 0.597698 0.406764 0.329589 0.187 Uiso 1 1 calc GR . . . .
O3 O 0.46659(19) 0.2264(3) 0.38610(13) 0.0681(11) Uani 1 1 d . . . . .
O4 O 0.4460(2) 0.3436(4) 0.31303(12) 0.0942(14) Uani 1 1 d . . . . .
C31 C 0.4385(3) 0.2186(6) 0.31268(19) 0.0738(17) Uani 1 1 d . . . . .
H31A H 0.478785 0.180900 0.305395 0.089 Uiso 1 1 calc R . . . .
H31B H 0.396517 0.196157 0.290520 0.089 Uiso 1 1 calc R . . . .
C32 C 0.4485(3) 0.3984(5) 0.27479(17) 0.0853(19) Uani 1 1 d . . . . .
H32A H 0.451814 0.487641 0.278234 0.128 Uiso 1 1 calc GR . . . .
H32B H 0.406303 0.377700 0.253062 0.128 Uiso 1 1 calc GR . . . .
H32C H 0.488992 0.367870 0.266580 0.128 Uiso 1 1 calc GR . . . .
C29 C 0.4744(3) 0.1729(5) 0.42518(19) 0.094(2) Uani 1 1 d . . . . .
H29A H 0.505974 0.222627 0.446592 0.141 Uiso 1 1 calc GR . . . .
H29B H 0.493444 0.090121 0.425150 0.141 Uiso 1 1 calc GR . . . .
H29C H 0.429185 0.168167 0.431328 0.141 Uiso 1 1 calc GR . . . .
C30 C 0.4331(4) 0.1687(6) 0.3514(2) 0.118(3) Uani 1 1 d . . . . .
H30A H 0.383453 0.165653 0.350735 0.142 Uiso 1 1 calc R . . . .
H30B H 0.450101 0.083070 0.353190 0.142 Uiso 1 1 calc R . . . .
N4 N 0.57831(18) 0.3549(3) 0.15568(12) 0.0423(10) Uani 1 1 d . . . . .
N5 N 0.62879(18) 0.3307(3) 0.13746(12) 0.0403(9) Uani 1 1 d . . . . .
N6 N 0.62445(17) 0.4003(3) 0.10516(12) 0.0437(10) Uani 1 1 d . . . . .
C33 C 0.5861(2) 0.2825(4) 0.19207(14) 0.0362(11) Uani 1 1 d . . . . .
C34 C 0.6420(2) 0.3011(4) 0.22725(15) 0.0396(12) Uani 1 1 d . . . . .
C45 C 0.6755(2) 0.3679(5) 0.08397(14) 0.0469(13) Uani 1 1 d . . . . .
C39 C 0.6962(2) 0.4008(4) 0.22866(15) 0.0457(12) Uani 1 1 d . . . . .
H39 H 0.676817 0.458637 0.205063 0.055 Uiso 1 1 calc R . . . .
C38 C 0.5348(2) 0.1950(4) 0.19221(15) 0.0447(12) Uani 1 1 d . . . . .
C46 C 0.7126(2) 0.4665(5) 0.07303(16) 0.0536(14) Uani 1 1 d . . . . .
C35 C 0.6469(3) 0.2276(4) 0.26218(16) 0.0502(13) Uani 1 1 d . . . . .
H35 H 0.684687 0.238434 0.286240 0.060 Uiso 1 1 calc R . . . .
C47 C 0.7596(3) 0.4441(7) 0.05031(18) 0.0778(19) Uani 1 1 d . . . . .
H47 H 0.784332 0.510882 0.042823 0.093 Uiso 1 1 calc R . . . .
C37 C 0.5422(3) 0.1253(4) 0.22819(17) 0.0569(14) Uani 1 1 d . . . . .
H37 H 0.507785 0.066197 0.229097 0.068 Uiso 1 1 calc R . . . .
C36 C 0.5977(3) 0.1391(5) 0.26243(17) 0.0599(15) Uani 1 1 d . . . . .
H36 H 0.602229 0.088088 0.286243 0.072 Uiso 1 1 calc R . . . .
C51 C 0.7018(3) 0.5948(5) 0.08758(17) 0.0682(16) Uani 1 1 d . . . . .
H51 H 0.652516 0.602744 0.088539 0.082 Uiso 1 1 calc R . . . .
C42 C 0.4747(2) 0.1746(4) 0.15406(16) 0.0521(13) Uani 1 1 d . . . . .
H42 H 0.473962 0.244609 0.134454 0.062 Uiso 1 1 calc R . . . .
C54 C 0.6474(3) 0.1382(5) 0.08137(16) 0.0651(16) Uani 1 1 d . . . . .
H54 H 0.606726 0.170391 0.090260 0.078 Uiso 1 1 calc R . . . .
C41 C 0.7627(2) 0.3456(4) 0.22144(17) 0.0599(15) Uani 1 1 d . . . . .
H41A H 0.782409 0.286512 0.243684 0.090 Uiso 1 1 calc GR . . . .
H41B H 0.796310 0.411230 0.221771 0.090 Uiso 1 1 calc GR . . . .
H41C H 0.751842 0.303990 0.194275 0.090 Uiso 1 1 calc GR . . . .
C50 C 0.6868(2) 0.2487(5) 0.07173(15) 0.0557(14) Uani 1 1 d . . . . .
C49 C 0.7357(3) 0.2325(6) 0.04835(18) 0.0753(19) Uani 1 1 d . . . . .
H49 H 0.744017 0.152513 0.039378 0.090 Uiso 1 1 calc R . . . .
C43 C 0.4047(3) 0.1720(5) 0.16446(17) 0.0735(17) Uani 1 1 d . . . . .
H43A H 0.401164 0.096929 0.180033 0.110 Uiso 1 1 calc GR . . . .
H43B H 0.367403 0.173642 0.138465 0.110 Uiso 1 1 calc GR . . . .
H43C H 0.400819 0.243615 0.181533 0.110 Uiso 1 1 calc GR . . . .
C40 C 0.7126(3) 0.4757(5) 0.26930(17) 0.0693(16) Uani 1 1 d . . . . .
H40A H 0.669691 0.510283 0.273339 0.104 Uiso 1 1 calc GR . . . .
H40B H 0.744602 0.542235 0.267530 0.104 Uiso 1 1 calc GR . . . .
H40C H 0.734044 0.422280 0.292981 0.104 Uiso 1 1 calc GR . . . .
C48 C 0.7713(3) 0.3301(8) 0.0384(2) 0.090(2) Uani 1 1 d . . . . .
H48 H 0.804552 0.317137 0.022984 0.108 Uiso 1 1 calc R . . . .
C44 C 0.4839(3) 0.0583(5) 0.13149(19) 0.0791(18) Uani 1 1 d . . . . .
H44A H 0.526572 0.063591 0.122391 0.119 Uiso 1 1 calc GR . . . .
H44B H 0.444283 0.047485 0.107020 0.119 Uiso 1 1 calc GR . . . .
H44C H 0.486819 -0.011800 0.150393 0.119 Uiso 1 1 calc GR . . . .
C56 C 0.6190(4) 0.0538(5) 0.04423(18) 0.099(2) Uani 1 1 d . . . . .
H56A H 0.590849 0.101499 0.020793 0.148 Uiso 1 1 calc GR . . . .
H56B H 0.590422 -0.010023 0.052120 0.148 Uiso 1 1 calc GR . . . .
H56C H 0.657599 0.015540 0.035854 0.148 Uiso 1 1 calc GR . . . .
C55 C 0.6915(3) 0.0642(5) 0.11822(19) 0.087(2) Uani 1 1 d . . . . .
H55A H 0.733382 0.034950 0.111302 0.131 Uiso 1 1 calc GR . . . .
H55B H 0.664735 -0.006065 0.123781 0.131 Uiso 1 1 calc GR . . . .
H55C H 0.704477 0.116523 0.143126 0.131 Uiso 1 1 calc GR . . . .
C52 C 0.7482(3) 0.6094(6) 0.13187(19) 0.097(2) Uani 1 1 d . . . . .
H52A H 0.734661 0.549781 0.150369 0.145 Uiso 1 1 calc GR . . . .
H52B H 0.743347 0.692627 0.141897 0.145 Uiso 1 1 calc GR . . . .
H52C H 0.796559 0.595258 0.131848 0.145 Uiso 1 1 calc GR . . . .
C53 C 0.7172(3) 0.6960(6) 0.0595(2) 0.103(2) Uani 1 1 d . . . . .
H53A H 0.766309 0.693596 0.060010 0.155 Uiso 1 1 calc GR . . . .
H53B H 0.706158 0.775862 0.069654 0.155 Uiso 1 1 calc GR . . . .
H53C H 0.688864 0.683392 0.030763 0.155 Uiso 1 1 calc GR . . . .
O8A O 0.4443(15) 0.4124(14) 0.0474(6) 0.055(4) Uani 0.399(13) 1 d D U P A 2
O7A O 0.4761(10) 0.6584(16) 0.0600(5) 0.052(4) Uani 0.399(13) 1 d D U P A 2
C64A C 0.4715(14) 0.2923(17) 0.0401(9) 0.061(5) Uani 0.399(13) 1 d D U P A 2
H0AA H 0.521438 0.298502 0.043383 0.091 Uiso 0.399(13) 1 calc GR . P A 2
H0AB H 0.448463 0.264632 0.011720 0.091 Uiso 0.399(13) 1 calc GR . P A 2
H0AC H 0.462697 0.233234 0.060441 0.091 Uiso 0.399(13) 1 calc GR . P A 2
C63A C 0.4462(10) 0.4946(10) 0.0139(4) 0.060(4) Uani 0.399(13) 1 d D U P A 2
H1AA H 0.414317 0.464810 -0.012489 0.072 Uiso 0.399(13) 1 calc R . P A 2
H1AB H 0.493565 0.496721 0.010053 0.072 Uiso 0.399(13) 1 calc R . P A 2
C62A C 0.4253(9) 0.6209(12) 0.0232(5) 0.063(4) Uani 0.399(13) 1 d D U P A 2
H1BA H 0.424700 0.677177 -0.000316 0.076 Uiso 0.399(13) 1 calc R . P A 2
H1BB H 0.378666 0.619994 0.028189 0.076 Uiso 0.399(13) 1 calc R . P A 2
C61A C 0.4776(14) 0.7855(18) 0.0721(9) 0.082(7) Uani 0.399(13) 1 d D U P A 2
H1CA H 0.487420 0.791376 0.102583 0.123 Uiso 0.399(13) 1 calc GR . P A 2
H1CB H 0.432587 0.823240 0.059153 0.123 Uiso 0.399(13) 1 calc GR . P A 2
H1CC H 0.513802 0.828400 0.062666 0.123 Uiso 0.399(13) 1 calc GR . P A 2
O7 O 0.4602(8) 0.6706(14) 0.0578(5) 0.094(4) Uani 0.601(13) 1 d D U P A 1
O8 O 0.4457(11) 0.4273(12) 0.0565(5) 0.087(4) Uani 0.601(13) 1 d D U P A 1
C61 C 0.4497(9) 0.7868(16) 0.0725(8) 0.099(6) Uani 0.601(13) 1 d D U P A 1
H1DA H 0.429449 0.778924 0.096217 0.148 Uiso 0.601(13) 1 calc GR . P A 1
H1DB H 0.418248 0.833525 0.050073 0.148 Uiso 0.601(13) 1 calc GR . P A 1
H1DC H 0.494200 0.829822 0.081504 0.148 Uiso 0.601(13) 1 calc GR . P A 1
C62 C 0.3970(6) 0.6196(10) 0.0431(5) 0.097(4) Uani 0.601(13) 1 d D U P A 1
H1EA H 0.369612 0.671299 0.020076 0.117 Uiso 0.601(13) 1 calc R . P A 1
H1EB H 0.373186 0.620467 0.065793 0.117 Uiso 0.601(13) 1 calc R . P A 1
C63 C 0.3970(7) 0.4971(9) 0.0282(4) 0.096(4) Uani 0.601(13) 1 d D U P A 1
H1FA H 0.350458 0.460559 0.024349 0.115 Uiso 0.601(13) 1 calc R . P A 1
H1FB H 0.407854 0.497492 0.000739 0.115 Uiso 0.601(13) 1 calc R . P A 1
C64 C 0.4489(10) 0.3063(16) 0.0427(8) 0.098(6) Uani 0.601(13) 1 d D U P A 1
H1GA H 0.470399 0.305413 0.019338 0.147 Uiso 0.601(13) 1 calc GR . P A 1
H1GB H 0.402028 0.272457 0.033458 0.147 Uiso 0.601(13) 1 calc GR . P A 1
H1GC H 0.476655 0.256522 0.065731 0.147 Uiso 0.601(13) 1 calc GR . P A 1
O5 O 0.4265(4) 0.5178(10) 0.1470(3) 0.096(3) Uani 0.714(16) 1 d D U P A 1
O6 O 0.5360(5) 0.6824(7) 0.1643(3) 0.076(2) Uani 0.714(16) 1 d D U P A 1
C57 C 0.3557(5) 0.4884(13) 0.1277(6) 0.128(6) Uani 0.714(16) 1 d D U P A 1
H57A H 0.330620 0.562970 0.116061 0.192 Uiso 0.714(16) 1 calc GR . P A 1
H57B H 0.334578 0.453188 0.148664 0.192 Uiso 0.714(16) 1 calc GR . P A 1
H57C H 0.353202 0.428708 0.105274 0.192 Uiso 0.714(16) 1 calc GR . P A 1
C58 C 0.4342(7) 0.6137(10) 0.1776(4) 0.099(4) Uani 0.714(16) 1 d D U P A 1
H58A H 0.411944 0.589412 0.199697 0.119 Uiso 0.714(16) 1 calc R . P A 1
H58B H 0.411635 0.689580 0.164148 0.119 Uiso 0.714(16) 1 calc R . P A 1
C59 C 0.5093(7) 0.636(3) 0.1962(4) 0.099(5) Uani 0.714(16) 1 d D U P A 1
H59A H 0.516081 0.695934 0.219390 0.118 Uiso 0.714(16) 1 calc R . P A 1
H59B H 0.532969 0.558747 0.207304 0.118 Uiso 0.714(16) 1 calc R . P A 1
C60 C 0.6039(5) 0.7338(12) 0.1810(5) 0.103(5) Uani 0.714(16) 1 d D U P A 1
H60A H 0.634255 0.672086 0.198114 0.154 Uiso 0.714(16) 1 calc GR . P A 1
H60B H 0.600724 0.805216 0.198357 0.154 Uiso 0.714(16) 1 calc GR . P A 1
H60C H 0.623051 0.759041 0.157967 0.154 Uiso 0.714(16) 1 calc GR . P A 1
O5A O 0.4473(12) 0.582(2) 0.1539(6) 0.082(7) Uani 0.286(16) 1 d D U P A 2
O6A O 0.5736(13) 0.6903(18) 0.1593(6) 0.072(6) Uani 0.286(16) 1 d D U P A 2
C57A C 0.3911(17) 0.508(3) 0.1547(15) 0.117(13) Uani 0.286(16) 1 d D U P A 2
H1LA H 0.347893 0.550773 0.141630 0.175 Uiso 0.286(16) 1 calc GR . P A 2
H1LB H 0.392505 0.487840 0.183803 0.175 Uiso 0.286(16) 1 calc GR . P A 2
H1LC H 0.393398 0.431608 0.139337 0.175 Uiso 0.286(16) 1 calc GR . P A 2
C58A C 0.492(3) 0.608(6) 0.1934(10) 0.096(10) Uani 0.286(16) 1 d D U P A 2
H1MA H 0.519621 0.534484 0.204390 0.116 Uiso 0.286(16) 1 calc R . P A 2
H1MB H 0.464001 0.629571 0.213130 0.116 Uiso 0.286(16) 1 calc R . P A 2
C59A C 0.5396(16) 0.714(3) 0.1905(9) 0.096(8) Uani 0.286(16) 1 d D U P A 2
H1NA H 0.512363 0.790614 0.183788 0.115 Uiso 0.286(16) 1 calc R . P A 2
H1NB H 0.574195 0.725268 0.217773 0.115 Uiso 0.286(16) 1 calc R . P A 2
C60A C 0.6176(11) 0.788(3) 0.1547(11) 0.111(11) Uani 0.286(16) 1 d D U P A 2
H1OA H 0.636649 0.770871 0.130884 0.166 Uiso 0.286(16) 1 calc GR . P A 2
H1OB H 0.655565 0.795356 0.180236 0.166 Uiso 0.286(16) 1 calc GR . P A 2
H1OC H 0.591126 0.864312 0.149747 0.166 Uiso 0.286(16) 1 calc GR . P A 2

loop_
_atom_site_aniso_label
_atom_site_aniso_U_11
_atom_site_aniso_U_22
_atom_site_aniso_U_33
_atom_site_aniso_U_23
_atom_site_aniso_U_13
_atom_site_aniso_U_12
Na2 0.0461(10) 0.0515(12) 0.0443(12) 0.0049(9) 0.0093(9) 0.0069(9)
Na1 0.0400(10) 0.0463(11) 0.0424(12) 0.0079(9) 0.0114(9) 0.0062(8)
N1 0.043(2) 0.038(2) 0.041(2) 0.010(2) 0.016(2) 0.0026(18)
C14 0.037(3) 0.041(3) 0.041(3) 0.010(2) 0.017(2) 0.006(2)
C13 0.035(3) 0.036(3) 0.038(3) 0.011(2) 0.015(2) 0.006(2)
C1 0.031(2) 0.049(3) 0.036(3) 0.001(2) 0.015(2) 0.002(2)
C18 0.042(3) 0.044(3) 0.042(3) 0.009(2) 0.015(2) -0.002(2)
C2 0.038(3) 0.058(3) 0.036(3) -0.008(2) 0.014(2) -0.014(2)
C6 0.038(3) 0.046(3) 0.045(3) 0.001(3) 0.012(3) 0.006(2)
C3 0.051(3) 0.070(4) 0.042(3) -0.003(3) 0.021(3) -0.021(3)
C22 0.041(3) 0.061(4) 0.063(4) 0.020(3) 0.012(3) -0.004(3)
C4 0.046(3) 0.092(5) 0.049(4) -0.009(3) 0.024(3) 0.003(3)
C19 0.036(3) 0.057(3) 0.048(3) 0.014(3) 0.013(2) -0.002(2)
C15 0.041(3) 0.058(3) 0.055(4) 0.018(3) 0.010(3) 0.004(3)
C10 0.066(3) 0.045(3) 0.049(3) -0.005(3) 0.015(3) -0.006(3)
C7 0.079(4) 0.049(3) 0.050(4) -0.010(3) 0.033(3) -0.023(3)
C21 0.054(3) 0.073(4) 0.052(4) 0.003(3) 0.006(3) -0.013(3)
C5 0.058(3) 0.053(3) 0.056(4) -0.003(3) 0.024(3) 0.012(3)
C17 0.048(3) 0.060(4) 0.068(4) 0.024(3) 0.015(3) -0.010(3)
C16 0.056(3) 0.073(4) 0.062(4) 0.040(3) 0.009(3) -0.004(3)
C11 0.103(5) 0.075(4) 0.084(5) -0.023(4) 0.041(4) -0.032(4)
C24 0.067(4) 0.129(6) 0.090(5) -0.012(5) -0.010(4) 0.005(4)
C20 0.046(3) 0.089(4) 0.091(5) -0.012(4) 0.023(3) -0.011(3)
C23 0.050(4) 0.166(7) 0.107(6) 0.054(5) 0.030(4) 0.014(4)
C8 0.146(6) 0.061(4) 0.097(6) 0.004(4) 0.060(5) -0.024(4)
C9 0.187(7) 0.088(5) 0.055(5) -0.029(4) -0.017(5) -0.007(5)
C12 0.119(5) 0.044(3) 0.085(5) 0.008(3) 0.013(4) 0.006(3)
N2 0.038(2) 0.036(2) 0.042(2) 0.006(2) 0.010(2) -0.0060(18)
N3 0.033(2) 0.049(2) 0.045(3) 0.012(2) 0.020(2) 0.0033(18)
O2 0.041(2) 0.087(3) 0.051(2) -0.007(2) 0.0112(17) 0.0090(18)
O1 0.046(2) 0.104(3) 0.059(3) -0.012(2) 0.020(2) 0.001(2)
C28 0.080(4) 0.081(4) 0.085(5) -0.015(4) 0.011(4) 0.011(3)
C26 0.042(3) 0.144(6) 0.075(5) -0.011(5) 0.007(4) 0.033(4)
C27 0.037(3) 0.168(7) 0.073(5) -0.031(5) 0.007(3) 0.007(4)
C25 0.071(4) 0.201(8) 0.118(6) -0.062(6) 0.055(5) 0.024(5)
O3 0.095(3) 0.054(2) 0.057(3) 0.005(2) 0.024(2) -0.009(2)
O4 0.181(4) 0.052(3) 0.040(2) 0.002(2) 0.012(3) 0.017(3)
C31 0.075(4) 0.083(5) 0.065(5) -0.011(4) 0.021(3) -0.013(3)
C32 0.123(5) 0.085(4) 0.045(4) 0.010(3) 0.016(4) 0.028(4)
C29 0.129(6) 0.064(4) 0.072(5) 0.021(4) -0.002(4) -0.012(4)
C30 0.181(8) 0.057(4) 0.091(6) -0.001(4) -0.012(6) -0.022(5)
N4 0.041(2) 0.047(2) 0.043(3) 0.003(2) 0.019(2) 0.0003(18)
N5 0.047(2) 0.042(2) 0.031(2) 0.005(2) 0.010(2) -0.0036(19)
N6 0.040(2) 0.048(2) 0.043(3) 0.007(2) 0.010(2) -0.0013(18)
C33 0.049(3) 0.031(3) 0.034(3) 0.001(2) 0.021(3) 0.006(2)
C34 0.053(3) 0.032(3) 0.042(3) 0.003(2) 0.025(3) 0.008(2)
C45 0.033(3) 0.072(4) 0.036(3) -0.001(3) 0.009(2) 0.015(3)
C39 0.050(3) 0.043(3) 0.044(3) 0.000(2) 0.014(3) -0.004(2)
C38 0.057(3) 0.039(3) 0.045(3) 0.002(3) 0.025(3) 0.002(2)
C46 0.041(3) 0.080(4) 0.039(3) 0.009(3) 0.008(3) -0.002(3)
C35 0.062(3) 0.045(3) 0.044(3) 0.006(3) 0.014(3) -0.001(3)
C47 0.052(4) 0.135(6) 0.050(4) 0.024(4) 0.022(3) 0.009(4)
C37 0.063(4) 0.050(3) 0.059(4) 0.013(3) 0.018(3) -0.012(3)
C36 0.072(4) 0.057(4) 0.051(4) 0.014(3) 0.018(3) 0.001(3)
C51 0.073(4) 0.078(4) 0.055(4) 0.009(3) 0.021(3) -0.028(3)
C42 0.050(3) 0.057(3) 0.051(3) 0.002(3) 0.018(3) -0.012(3)
C54 0.091(4) 0.060(4) 0.039(3) -0.006(3) 0.008(3) 0.026(3)
C41 0.047(3) 0.066(4) 0.068(4) -0.004(3) 0.016(3) -0.005(3)
C50 0.053(3) 0.076(4) 0.038(3) 0.005(3) 0.013(3) 0.022(3)
C49 0.070(4) 0.103(5) 0.050(4) -0.009(4) 0.011(3) 0.053(4)
C43 0.068(4) 0.085(4) 0.068(4) 0.018(3) 0.018(3) 0.003(3)
C40 0.087(4) 0.058(4) 0.063(4) -0.011(3) 0.021(3) -0.021(3)
C48 0.065(4) 0.156(8) 0.056(4) 0.010(5) 0.029(4) 0.026(5)
C44 0.079(4) 0.075(4) 0.082(5) -0.028(4) 0.021(4) -0.007(3)
C56 0.163(6) 0.071(4) 0.056(4) -0.014(4) 0.018(4) 0.012(4)
C55 0.114(5) 0.079(4) 0.066(4) 0.014(4) 0.020(4) 0.038(4)
C52 0.122(5) 0.105(5) 0.059(5) 0.011(4) 0.016(4) -0.025(4)
C53 0.096(5) 0.116(6) 0.097(6) 0.040(5) 0.023(4) -0.032(4)
O8A 0.064(8) 0.039(6) 0.054(7) 0.003(5) 0.001(6) 0.005(5)
O7A 0.080(8) 0.039(5) 0.032(6) 0.007(4) 0.003(5) 0.014(6)
C64A 0.073(12) 0.033(6) 0.059(10) -0.007(6) -0.012(10) 0.001(7)
C63A 0.079(8) 0.047(5) 0.040(6) 0.003(4) -0.008(5) 0.007(5)
C62A 0.087(8) 0.049(5) 0.040(6) 0.006(5) -0.007(5) 0.012(5)
C61A 0.141(18) 0.033(6) 0.050(10) 0.012(6) -0.013(11) 0.025(8)
O7 0.095(7) 0.068(6) 0.088(7) -0.007(5) -0.028(5) 0.021(5)
O8 0.072(6) 0.071(5) 0.092(8) 0.001(5) -0.026(6) 0.002(5)
C61 0.086(10) 0.074(7) 0.108(12) -0.011(7) -0.023(8) 0.037(6)
C62 0.089(6) 0.082(5) 0.093(7) 0.003(5) -0.024(6) 0.018(5)
C63 0.086(7) 0.081(5) 0.090(7) 0.001(5) -0.030(6) 0.008(5)
C64 0.088(11) 0.068(6) 0.113(11) 0.000(7) -0.017(10) -0.004(6)
O5 0.055(5) 0.086(7) 0.154(8) 0.023(5) 0.040(5) 0.027(5)
O6 0.084(6) 0.074(5) 0.062(5) -0.009(4) 0.008(4) 0.010(4)
C57 0.048(6) 0.119(9) 0.220(17) 0.061(10) 0.039(7) 0.012(6)
C58 0.101(8) 0.123(9) 0.093(9) 0.034(6) 0.060(7) 0.053(7)
C59 0.121(9) 0.119(15) 0.057(8) 0.000(7) 0.026(6) 0.041(8)
C60 0.096(7) 0.080(9) 0.098(11) -0.020(7) -0.034(7) 0.012(6)
O5A 0.119(16) 0.091(15) 0.060(10) 0.001(10) 0.064(10) 0.018(11)
O6A 0.090(15) 0.059(10) 0.055(11) 0.004(8) -0.003(11) -0.007(10)
C57A 0.09(2) 0.08(2) 0.18(4) 0.05(2) 0.05(2) 0.041(16)
C58A 0.16(2) 0.088(18) 0.052(13) 0.007(14) 0.055(13) 0.016(16)
C59A 0.149(19) 0.080(16) 0.056(14) 0.016(12) 0.020(13) 0.016(13)
C60A 0.047(13) 0.105(19) 0.15(3) 0.036(19) -0.024(13) -0.020(11)

loop_
_atom_type_symbol
_atom_type_description
_atom_type_scat_dispersion_real
_atom_type_scat_dispersion_imag
_atom_type_scat_source
C C 0.0033 0.0016 'International Tables Vol C Tables 4.2.6.8 and 6.1.1.4'
H H 0.0000 0.0000 'International Tables Vol C Tables 4.2.6.8 and 6.1.1.4'
N N 0.0061 0.0033 'International Tables Vol C Tables 4.2.6.8 and 6.1.1.4'
Na Na 0.0362 0.0249 'International Tables Vol C Tables 4.2.6.8 and 6.1.1.4'
O O 0.0106 0.0060 'International Tables Vol C Tables 4.2.6.8 and 6.1.1.4'

loop_
_geom_angle_atom_site_label_1
_geom_angle_atom_site_label_2
_geom_angle_atom_site_label_3
_geom_angle
_geom_angle_site_symmetry_1
_geom_angle_site_symmetry_3
_geom_angle_publ_flag
N4 Na2 N5 26.77(10) . . ?
N4 Na2 N6 53.05(12) . . ?
N4 Na2 O8A 106.1(3) . . ?
N4 Na2 O7 172.7(4) . . ?
N4 Na2 O5 92.0(2) . . ?
N4 Na2 O6 99.7(2) . . ?
N4 Na2 O5A 98.7(5) . . ?
N4 Na2 O6A 97.1(5) . . ?
N6 Na2 N5 26.28(10) . . ?
N6 Na2 O8A 91.6(6) . . ?
N6 Na2 O7 121.4(5) . . ?
N6 Na2 O6A 102.3(6) . . ?
O8A Na2 N5 100.0(4) . . ?
O7A Na2 N4 168.2(5) . . ?
O7A Na2 N5 141.8(5) . . ?
O7A Na2 N6 115.6(5) . . ?
O7A Na2 O8A 69.0(5) . . ?
O7A Na2 O5A 93.1(7) . . ?
O7A Na2 O6A 88.2(6) . . ?
O7 Na2 N5 147.5(5) . . ?
O8 Na2 N4 107.3(3) . . ?
O8 Na2 N5 102.9(4) . . ?
O8 Na2 N6 95.7(5) . . ?
O8 Na2 O7 67.3(4) . . ?
O8 Na2 O5 88.0(6) . . ?
O8 Na2 O6 144.8(5) . . ?
O5 Na2 N5 118.6(3) . . ?
O5 Na2 N6 144.4(3) . . ?
O5 Na2 O7 92.7(5) . . ?
O5 Na2 O6 68.5(3) . . ?
O6 Na2 N5 111.2(2) . . ?
O6 Na2 N6 118.8(2) . . ?
O6 Na2 O7 87.2(4) . . ?
O5A Na2 N5 124.8(5) . . ?
O5A Na2 N6 150.0(5) . . ?
O5A Na2 O8A 107.6(9) . . ?
O5A Na2 O6A 68.3(6) . . ?
O6A Na2 N5 100.7(6) . . ?
O6A Na2 O8A 156.8(6) . . ?
N1 Na1 N2 26.38(10) . . ?
N3 Na1 N1 53.09(12) . . ?
N3 Na1 N2 26.73(10) . . ?
N3 Na1 O2 106.89(14) . . ?
N3 Na1 O1 114.01(14) . . ?
N3 Na1 O3 147.39(15) . . ?
N3 Na1 O4 89.48(14) . . ?
O2 Na1 N1 88.30(12) . . ?
O2 Na1 N2 98.97(12) . . ?
O2 Na1 O1 68.64(12) . . ?
O2 Na1 O4 157.63(14) . . ?
O1 Na1 N1 149.88(14) . . ?
O1 Na1 N2 135.91(13) . . ?
O3 Na1 N1 115.11(13) . . ?
O3 Na1 N2 134.44(13) . . ?
O3 Na1 O2 102.55(14) . . ?
O3 Na1 O1 89.50(14) . . ?
O3 Na1 O4 66.82(14) . . ?
O4 Na1 N1 113.94(15) . . ?
O4 Na1 N2 102.28(13) . . ?
O4 Na1 O1 91.00(15) . . ?
C1 N1 Na1 153.9(3) . . ?
N2 N1 Na1 94.4(2) . . ?
N2 N1 C1 111.5(3) . . ?
C13 C14 C19 122.6(4) . . ?
C15 C14 C13 118.2(4) . . ?
C15 C14 C19 119.1(4) . . ?
C14 C13 C18 120.5(4) . . ?
C14 C13 N3 122.9(4) . . ?
C18 C13 N3 116.5(4) . . ?
C2 C1 N1 115.6(4) . . ?
C6 C1 N1 124.3(4) . . ?
C6 C1 C2 120.0(4) . . ?
C13 C18 C22 121.0(4) . . ?
C17 C18 C13 118.3(4) . . ?
C17 C18 C22 120.6(4) . . ?
C1 C2 C7 120.6(4) . . ?
C3 C2 C1 118.7(4) . . ?
C3 C2 C7 120.7(4) . . ?
C1 C6 C10 122.8(4) . . ?
C5 C6 C1 118.9(4) . . ?
C5 C6 C10 118.2(4) . . ?
C4 C3 C2 121.1(5) . . ?
C18 C22 C24 110.4(4) . . ?
C23 C22 C18 114.7(4) . . ?
C23 C22 C24 109.3(5) . . ?
C3 C4 C5 120.7(5) . . ?
C21 C19 C14 112.7(4) . . ?
C21 C19 C20 110.0(4) . . ?
C20 C19 C14 111.5(4) . . ?
C16 C15 C14 122.3(5) . . ?
C6 C10 C11 112.1(4) . . ?
C12 C10 C6 111.6(4) . . ?
C12 C10 C11 109.8(4) . . ?
C2 C7 C8 113.7(4) . . ?
C9 C7 C2 109.8(5) . . ?
C9 C7 C8 110.8(5) . . ?
C4 C5 C6 120.5(5) . . ?
C16 C17 C18 121.5(4) . . ?
C15 C16 C17 119.0(4) . . ?
N1 N2 Na1 59.2(2) . . ?
N1 N2 N3 111.7(3) . . ?
N3 N2 Na1 52.53(19) . . ?
C13 N3 Na1 147.6(3) . . ?
N2 N3 Na1 100.7(2) . . ?
N2 N3 C13 110.7(3) . . ?
C28 O2 Na1 120.5(3) . . ?
C27 O2 Na1 115.0(3) . . ?
C27 O2 C28 108.9(4) . . ?
C26 O1 Na1 110.1(3) . . ?
C25 O1 Na1 121.0(4) . . ?
C25 O1 C26 120.9(5) . . ?
O1 C26 C27 117.3(5) . . ?
C26 C27 O2 111.6(5) . . ?
C29 O3 Na1 119.6(3) . . ?
C30 O3 Na1 115.4(4) . . ?
C30 O3 C29 120.9(5) . . ?
C31 O4 Na1 117.8(3) . . ?
C31 O4 C32 116.3(4) . . ?
C32 O4 Na1 125.1(4) . . ?
O4 C31 C30 114.0(5) . . ?
O3 C30 C31 117.3(6) . . ?
N5 N4 Na2 100.3(3) . . ?
N5 N4 C33 110.5(3) . . ?
C33 N4 Na2 149.0(3) . . ?
N4 N5 Na2 53.0(2) . . ?
N6 N5 Na2 58.4(2) . . ?
N6 N5 N4 111.4(3) . . ?
N5 N6 Na2 95.3(2) . . ?
N5 N6 C45 111.1(4) . . ?
C45 N6 Na2 153.4(3) . . ?
C34 C33 N4 120.8(4) . . ?
C34 C33 C38 121.4(4) . . ?
C38 C33 N4 117.8(4) . . ?
C33 C34 C39 122.2(4) . . ?
C35 C34 C33 118.3(4) . . ?
C35 C34 C39 119.5(5) . . ?
C46 C45 N6 115.6(4) . . ?
C50 C45 N6 124.3(4) . . ?
C50 C45 C46 119.9(4) . . ?
C34 C39 C41 110.8(4) . . ?
C34 C39 C40 113.0(4) . . ?
C40 C39 C41 110.6(4) . . ?
C33 C38 C42 121.2(4) . . ?
C37 C38 C33 117.6(5) . . ?
C37 C38 C42 121.2(4) . . ?
C45 C46 C51 119.6(4) . . ?
C47 C46 C45 119.4(5) . . ?
C47 C46 C51 121.0(5) . . ?
C36 C35 C34 121.0(5) . . ?
C48 C47 C46 121.6(6) . . ?
C36 C37 C38 122.0(5) . . ?
C37 C36 C35 119.7(5) . . ?
C46 C51 C52 107.6(5) . . ?
C46 C51 C53 113.9(5) . . ?
C52 C51 C53 110.0(5) . . ?
C38 C42 C43 112.8(4) . . ?
C44 C42 C38 111.4(4) . . ?
C44 C42 C43 109.6(4) . . ?
C50 C54 C56 114.4(5) . . ?
C50 C54 C55 111.3(5) . . ?
C56 C54 C55 109.8(4) . . ?
C45 C50 C54 123.0(4) . . ?
C45 C50 C49 117.7(5) . . ?
C49 C50 C54 119.4(5) . . ?
C48 C49 C50 121.1(6) . . ?
C47 C48 C49 120.3(6) . . ?
C64A O8A Na2 111.6(17) . . ?
C63A O8A Na2 104.3(13) . . ?
C63A O8A C64A 110.1(17) . . ?
C62A O7A Na2 119.3(11) . . ?
C62A O7A C61A 118.1(16) . . ?
C61A O7A Na2 117.6(14) . . ?
O8A C63A C62A 110.4(12) . . ?
O7A C62A C63A 105.4(12) . . ?
C61 O7 Na2 116.5(13) . . ?
C62 O7 Na2 101.8(11) . . ?
C62 O7 C61 106.7(13) . . ?
C63 O8 Na2 121.0(9) . . ?
C63 O8 C64 112.4(14) . . ?
C64 O8 Na2 125.9(13) . . ?
O7 C62 C63 115.1(11) . . ?
O8 C63 C62 110.2(11) . . ?
C57 O5 Na2 125.5(8) . . ?
C57 O5 C58 112.9(10) . . ?
C58 O5 Na2 112.7(8) . . ?
C59 O6 Na2 105.0(11) . . ?
C59 O6 C60 111.2(12) . . ?
C60 O6 Na2 119.2(7) . . ?
O5 C58 C59 108.8(13) . . ?
O6 C59 C58 107.0(12) . . ?
C57A O5A Na2 117(2) . . ?
C57A O5A C58A 115(3) . . ?
C58A O5A Na2 106(3) . . ?
C59A O6A Na2 112.9(17) . . ?
C59A O6A C60A 112(2) . . ?
C60A O6A Na2 132.5(16) . . ?
O5A C58A C59A 110(3) . . ?
O6A C59A C58A 110(3) . . ?

loop_
_geom_bond_atom_site_label_1
_geom_bond_atom_site_label_2
_geom_bond_distance
_geom_bond_site_symmetry_2
_geom_bond_publ_flag
Na2 N4 2.364(4) . ?
Na2 N5 2.913(4) . ?
Na2 N6 2.493(4) . ?
Na2 O8A 2.54(2) . ?
Na2 O7A 2.326(19) . ?
Na2 O7 2.536(16) . ?
Na2 O8 2.260(16) . ?
Na2 O5 2.455(10) . ?
Na2 O6 2.473(9) . ?
Na2 O5A 2.38(2) . ?
Na2 O6A 2.52(2) . ?
Na1 N1 2.514(4) . ?
Na1 N2 2.917(4) . ?
Na1 N3 2.357(4) . ?
Na1 O2 2.421(4) . ?
Na1 O1 2.438(3) . ?
Na1 O3 2.418(4) . ?
Na1 O4 2.433(4) . ?
N1 C1 1.419(5) . ?
N1 N2 1.300(4) . ?
C14 C13 1.402(6) . ?
C14 C19 1.531(6) . ?
C14 C15 1.377(6) . ?
C13 C18 1.406(6) . ?
C13 N3 1.410(5) . ?
C1 C2 1.408(6) . ?
C1 C6 1.407(6) . ?
C18 C22 1.517(6) . ?
C18 C17 1.386(6) . ?
C2 C3 1.390(6) . ?
C2 C7 1.509(6) . ?
C6 C10 1.525(6) . ?
C6 C5 1.389(6) . ?
C3 C4 1.361(6) . ?
C22 C24 1.536(7) . ?
C22 C23 1.507(6) . ?
C4 C5 1.379(7) . ?
C19 C21 1.520(6) . ?
C19 C20 1.521(6) . ?
C15 C16 1.371(6) . ?
C10 C11 1.531(7) . ?
C10 C12 1.517(7) . ?
C7 C8 1.528(7) . ?
C7 C9 1.495(8) . ?
C17 C16 1.379(6) . ?
N2 N3 1.336(4) . ?
O2 C28 1.423(6) . ?
O2 C27 1.415(5) . ?
O1 C26 1.365(6) . ?
O1 C25 1.356(6) . ?
C26 C27 1.388(7) . ?
O3 C29 1.391(6) . ?
O3 C30 1.327(7) . ?
O4 C31 1.370(6) . ?
O4 C32 1.414(6) . ?
C31 C30 1.423(8) . ?
N4 N5 1.334(4) . ?
N4 C33 1.415(5) . ?
N5 N6 1.296(5) . ?
N6 C45 1.429(5) . ?
C33 C34 1.401(6) . ?
C33 C38 1.404(6) . ?
C34 C39 1.528(6) . ?
C34 C35 1.389(6) . ?
C45 C46 1.408(6) . ?
C45 C50 1.398(7) . ?
C39 C41 1.536(6) . ?
C39 C40 1.534(6) . ?
C38 C37 1.388(6) . ?
C38 C42 1.513(6) . ?
C46 C47 1.372(7) . ?
C46 C51 1.514(7) . ?
C35 C36 1.382(6) . ?
C47 C48 1.344(8) . ?
C37 C36 1.370(7) . ?
C51 C52 1.524(7) . ?
C51 C53 1.526(7) . ?
C42 C43 1.529(6) . ?
C42 C44 1.508(6) . ?
C54 C50 1.519(7) . ?
C54 C56 1.521(7) . ?
C54 C55 1.533(7) . ?
C50 C49 1.411(7) . ?
C49 C48 1.370(8) . ?
O8A C64A 1.463(15) . ?
O8A C63A 1.437(16) . ?
O7A C62A 1.424(15) . ?
O7A C61A 1.441(14) . ?
C63A C62A 1.496(16) . ?
O7 C61 1.394(12) . ?
O7 C62 1.350(12) . ?
O8 C63 1.388(13) . ?
O8 C64 1.403(13) . ?
C62 C63 1.424(13) . ?
O5 C57 1.429(10) . ?
O5 C58 1.435(12) . ?
O6 C59 1.399(13) . ?
O6 C60 1.439(11) . ?
C58 C59 1.486(18) . ?
O5A C57A 1.39(2) . ?
O5A C58A 1.40(2) . ?
O6A C59A 1.40(2) . ?
O6A C60A 1.41(2) . ?
C58A C59A 1.52(5) . ?
